data_4326895
loop_
_publ_author_name
'Caroline T. Saouma'
'Curtis E. Moore'
'Arnold L. Rheingold'
'Jonas C. Peters'

_publ_section_title
;
 A Five-Coordinate Phosphino/Acetate Iron(II) Scaffold That Binds N2,
 N2H2, N2H4, and NH3 in the Sixth Site
;
_journal_name_full 'Inorganic Chemistry'
_journal_page_first 11285
_journal_page_last 11287
_journal_paper_doi 10.1021/ic2016066
_journal_volume 50
_journal_year 2011
_chemical_formula_sum 'C68 H110 B Fe N O2 P3'
_chemical_formula_weight 1133.14
_chemical_name_systematic
; 
 ? 
;
_space_group_IT_number 14
_symmetry_cell_setting monoclinic
_symmetry_space_group_name_Hall '-P 2yn'
_symmetry_space_group_name_H-M 'P 1 21/n 1'
_atom_sites_solution_hydrogens geom
_atom_sites_solution_primary direct
_atom_sites_solution_secondary difmap
_audit_creation_method SHELXL-97
_cell_angle_alpha 90.00
_cell_angle_beta 112.1960(10)
_cell_angle_gamma 90.00
_cell_formula_units_Z 4
_cell_length_a 14.5464(9)
_cell_length_b 27.6742(18)
_cell_length_c 17.3460(11)
_cell_measurement_reflns_used 9863
_cell_measurement_temperature 373(2)
_cell_measurement_theta_max 30.46
_cell_measurement_theta_min 2.43
_cell_volume 6465.4(7)
_computing_cell_refinement 'Bruker SAINT'
_computing_data_collection 'Bruker APEX2'
_computing_data_reduction 'Bruker SAINT'
_computing_molecular_graphics 'Bruker SHELXTL'
_computing_publication_material 'Bruker SHELXTL'
_computing_structure_refinement 'SHELXL-97 (Sheldrick, 2008)'
_computing_structure_solution 'SHELXS-97 (Sheldrick, 2008)'
_diffrn_ambient_temperature 373(2)
_diffrn_measured_fraction_theta_full 1.000
_diffrn_measured_fraction_theta_max 1.000
_diffrn_measurement_device_type 'Bruker APEX-II CCD'
_diffrn_measurement_method '\f and \w scans'
_diffrn_radiation_monochromator graphite
_diffrn_radiation_source 'fine-focus sealed tube'
_diffrn_radiation_type MoK\a
_diffrn_radiation_wavelength 0.71073
_diffrn_reflns_av_R_equivalents 0.0988
_diffrn_reflns_av_sigmaI/netI 0.0711
_diffrn_reflns_limit_h_max 20
_diffrn_reflns_limit_h_min -20
_diffrn_reflns_limit_k_max 38
_diffrn_reflns_limit_k_min -38
_diffrn_reflns_limit_l_max 24
_diffrn_reflns_limit_l_min -23
_diffrn_reflns_number 121842
_diffrn_reflns_theta_full 29.57
_diffrn_reflns_theta_max 29.57
_diffrn_reflns_theta_min 2.11
_exptl_absorpt_coefficient_mu 0.350
_exptl_absorpt_correction_T_max 0.9658
_exptl_absorpt_correction_T_min 0.9175
_exptl_absorpt_correction_type multi-scan
_exptl_absorpt_process_details SADABS
_exptl_crystal_colour purple
_exptl_crystal_density_diffrn 1.164
_exptl_crystal_density_meas 0
_exptl_crystal_description Block
_exptl_crystal_F_000 2468
_exptl_crystal_size_max 0.25
_exptl_crystal_size_mid 0.16
_exptl_crystal_size_min 0.10
_refine_diff_density_max 0.506
_refine_diff_density_min -0.480
_refine_diff_density_rms 0.073
_refine_ls_extinction_method none
_refine_ls_goodness_of_fit_ref 1.010
_refine_ls_hydrogen_treatment mixed
_refine_ls_matrix_type full
_refine_ls_number_parameters 695
_refine_ls_number_reflns 18141
_refine_ls_number_restraints 633
_refine_ls_restrained_S_all 0.992
_refine_ls_R_factor_all 0.0859
_refine_ls_R_factor_gt 0.0440
_refine_ls_shift/su_max 0.002
_refine_ls_shift/su_mean 0.000
_refine_ls_structure_factor_coef Fsqd
_refine_ls_weighting_details 'calc w=1/[\s^2^(Fo^2^)+(0.0535P)^2^+0.7442P] where P=(Fo^2^+2Fc^2^)/3'
_refine_ls_weighting_scheme calc
_refine_ls_wR_factor_gt 0.0964
_refine_ls_wR_factor_ref 0.1169
_reflns_number_gt 12135
_reflns_number_total 18141
_reflns_threshold_expression >2sigma(I)
_cod_data_source_file ic2016066_si_002_3.cif
_cod_data_source_block Fe(NH3)
_cod_database_code 4326895

loop_
_symmetry_equiv_pos_as_xyz
'x, y, z'
'-x+1/2, y+1/2, -z+1/2'
'-x, -y, -z'
'x-1/2, -y-1/2, z-1/2'

loop_
_atom_site_label
_atom_site_type_symbol
_atom_site_fract_x
_atom_site_fract_y
_atom_site_fract_z
_atom_site_U_iso_or_equiv
_atom_site_adp_type
_atom_site_occupancy
_atom_site_symmetry_multiplicity
_atom_site_calc_flag
_atom_site_refinement_flags
Fe1 Fe 0.264659(18) 0.226246(9) 0.931860(15) 0.01274(6) Uani 1 1 d U
N1 N 0.39678(12) 0.26022(6) 0.99915(10) 0.0176(3) Uani 1 1 d DU
H1N H 0.4345(14) 0.2746(7) 0.9745(12) 0.021 Uiso 1 1 d D
H2N H 0.3842(15) 0.2827(6) 1.0308(12) 0.021 Uiso 1 1 d D
H3N H 0.4352(14) 0.2405(7) 1.0379(11) 0.021 Uiso 1 1 d D
O1 O 0.30266(9) 0.18722(4) 1.04385(8) 0.0176(3) Uani 1 1 d U
O2 O 0.22265(9) 0.25540(4) 1.02446(8) 0.0169(3) Uani 1 1 d U
C52 C 0.26646(13) 0.22111(7) 1.07262(11) 0.0170(4) Uani 1 1 d U
C53 C 0.27623(17) 0.22187(8) 1.16176(12) 0.0293(5) Uani 1 1 d U
H53A H 0.2950 0.2537 1.1842 0.044 Uiso 1 1 calc R
H53B H 0.3261 0.1991 1.1932 0.044 Uiso 1 1 calc R
H53C H 0.2138 0.2133 1.1650 0.044 Uiso 1 1 calc R
B1 B 0.15592(15) 0.20147(7) 0.71282(12) 0.0141(4) Uani 1 1 d U
C1 C 0.11636(12) 0.18722(6) 0.61400(11) 0.0141(3) Uani 1 1 d U
C2 C 0.05978(13) 0.14556(6) 0.58060(11) 0.0164(4) Uani 1 1 d U
H2 H 0.0374 0.1271 0.6148 0.020 Uiso 1 1 calc R
C3 C 0.03607(14) 0.13090(7) 0.49873(12) 0.0210(4) Uani 1 1 d U
H3 H -0.0011 0.1030 0.4793 0.025 Uiso 1 1 calc R
C4 C 0.06759(14) 0.15772(7) 0.44604(12) 0.0218(4) Uani 1 1 d U
H4 H 0.0518 0.1481 0.3912 0.026 Uiso 1 1 calc R
C5 C 0.12311(13) 0.19924(7) 0.47615(11) 0.0197(4) Uani 1 1 d U
H5 H 0.1447 0.2176 0.4414 0.024 Uiso 1 1 calc R
C6 C 0.14636(13) 0.21329(7) 0.55816(11) 0.0164(4) Uani 1 1 d U
H6 H 0.1835 0.2413 0.5770 0.020 Uiso 1 1 calc R
C7 C 0.14050(13) 0.25975(6) 0.72635(11) 0.0143(3) Uani 1 1 d U
H7A H 0.0709 0.2656 0.7154 0.017 Uiso 1 1 calc R
H7B H 0.1576 0.2781 0.6860 0.017 Uiso 1 1 calc R
P1 P 0.21532(3) 0.281870(16) 0.83118(3) 0.01323(9) Uani 1 1 d U
C10 C 0.13929(13) 0.33273(6) 0.84527(11) 0.0162(4) Uani 1 1 d U
H10A H 0.1440 0.3590 0.8100 0.019 Uiso 1 1 calc R
H10B H 0.0706 0.3222 0.8237 0.019 Uiso 1 1 calc R
C11 C 0.16152(13) 0.35382(6) 0.93254(11) 0.0167(4) Uani 1 1 d U
H11 H 0.1578 0.3273 0.9687 0.020 Uiso 1 1 calc R
C12 C 0.08166(14) 0.39069(7) 0.92855(12) 0.0214(4) Uani 1 1 d U
H12A H 0.0171 0.3752 0.9062 0.026 Uiso 1 1 calc R
H12B H 0.0819 0.4166 0.8909 0.026 Uiso 1 1 calc R
C13 C 0.09769(15) 0.41208(8) 1.01398(13) 0.0274(5) Uani 1 1 d U
H13A H 0.0485 0.4371 1.0075 0.033 Uiso 1 1 calc R
H13B H 0.0881 0.3870 1.0492 0.033 Uiso 1 1 calc R
C14 C 0.20072(15) 0.43351(7) 1.05601(13) 0.0263(4) Uani 1 1 d U
H14A H 0.2101 0.4437 1.1120 0.032 Uiso 1 1 calc R
H14B H 0.2071 0.4617 1.0253 0.032 Uiso 1 1 calc R
C15 C 0.28035(15) 0.39663(8) 1.05982(12) 0.0256(4) Uani 1 1 d U
H15A H 0.2788 0.3701 1.0958 0.031 Uiso 1 1 calc R
H15B H 0.3453 0.4117 1.0835 0.031 Uiso 1 1 calc R
C16 C 0.26381(14) 0.37715(7) 0.97285(12) 0.0212(4) Uani 1 1 d U
H16A H 0.2697 0.4034 0.9380 0.025 Uiso 1 1 calc R
H16B H 0.3146 0.3535 0.9771 0.025 Uiso 1 1 calc R
C17 C 0.31797(13) 0.31468(6) 0.81504(11) 0.0166(4) Uani 1 1 d U
H17A H 0.3542 0.3324 0.8657 0.020 Uiso 1 1 calc R
H17B H 0.3630 0.2907 0.8083 0.020 Uiso 1 1 calc R
C18 C 0.29206(13) 0.35067(6) 0.74128(11) 0.0158(4) Uani 1 1 d U
H18 H 0.2199 0.3502 0.7114 0.019 Uiso 1 1 calc R
C19 C 0.33977(15) 0.33525(7) 0.68054(12) 0.0232(4) Uani 1 1 d U
H19A H 0.3174 0.3030 0.6603 0.028 Uiso 1 1 calc R
H19B H 0.4113 0.3342 0.7096 0.028 Uiso 1 1 calc R
C20 C 0.31416(18) 0.36969(8) 0.60644(13) 0.0306(5) Uani 1 1 d U
H20A H 0.3483 0.3595 0.5708 0.037 Uiso 1 1 calc R
H20B H 0.2433 0.3686 0.5741 0.037 Uiso 1 1 calc R
C21 C 0.34450(16) 0.42138(8) 0.63584(13) 0.0277(5) Uani 1 1 d U
H21A H 0.4162 0.4233 0.6626 0.033 Uiso 1 1 calc R
H21B H 0.3235 0.4429 0.5882 0.033 Uiso 1 1 calc R
C22 C 0.29787(16) 0.43735(7) 0.69681(12) 0.0245(4) Uani 1 1 d U
H22A H 0.2264 0.4390 0.6681 0.029 Uiso 1 1 calc R
H22B H 0.3216 0.4694 0.7173 0.029 Uiso 1 1 calc R
C23 C 0.32293(15) 0.40268(7) 0.77022(12) 0.0205(4) Uani 1 1 d U
H23A H 0.2892 0.4130 0.8061 0.025 Uiso 1 1 calc R
H23B H 0.3938 0.4036 0.8024 0.025 Uiso 1 1 calc R
C8 C 0.09718(13) 0.16948(6) 0.75972(10) 0.0140(3) Uani 1 1 d U
H8A H 0.1159 0.1358 0.7596 0.017 Uiso 1 1 calc R
H8B H 0.0264 0.1718 0.7276 0.017 Uiso 1 1 calc R
P2 P 0.12078(3) 0.187311(16) 0.86706(3) 0.01304(9) Uani 1 1 d U
C24 C 0.10837(13) 0.13033(6) 0.91816(11) 0.0149(3) Uani 1 1 d U
H24A H 0.1568 0.1079 0.9129 0.018 Uiso 1 1 calc R
H24B H 0.1279 0.1372 0.9771 0.018 Uiso 1 1 calc R
C25 C 0.00820(13) 0.10357(6) 0.88983(11) 0.0162(4) Uani 1 1 d U
H25 H -0.0449 0.1278 0.8717 0.019 Uiso 1 1 calc R
C26 C -0.00760(15) 0.06877(7) 0.81742(12) 0.0239(4) Uani 1 1 d U
H26A H -0.0058 0.0867 0.7700 0.029 Uiso 1 1 calc R
H26B H 0.0461 0.0454 0.8334 0.029 Uiso 1 1 calc R
C27 C -0.10668(15) 0.04204(7) 0.79213(13) 0.0265(4) Uani 1 1 d U
H27A H -0.1607 0.0650 0.7702 0.032 Uiso 1 1 calc R
H27B H -0.1121 0.0191 0.7484 0.032 Uiso 1 1 calc R
C28 C -0.11604(16) 0.01551(7) 0.86530(13) 0.0266(5) Uani 1 1 d U
H28A H -0.0680 -0.0106 0.8822 0.032 Uiso 1 1 calc R
H28B H -0.1818 0.0014 0.8483 0.032 Uiso 1 1 calc R
C29 C -0.09894(15) 0.04910(7) 0.93880(13) 0.0259(4) Uani 1 1 d U
H29A H -0.0994 0.0304 0.9860 0.031 Uiso 1 1 calc R
H29B H -0.1526 0.0724 0.9245 0.031 Uiso 1 1 calc R
C30 C -0.00012(14) 0.07577(7) 0.96306(12) 0.0197(4) Uani 1 1 d U
H30A H 0.0538 0.0526 0.9835 0.024 Uiso 1 1 calc R
H30B H 0.0065 0.0982 1.0079 0.024 Uiso 1 1 calc R
C31 C 0.00449(12) 0.22073(6) 0.85194(11) 0.0148(3) Uani 1 1 d U
H31A H -0.0034 0.2451 0.8097 0.018 Uiso 1 1 calc R
H31B H -0.0500 0.1981 0.8287 0.018 Uiso 1 1 calc R
C32 C -0.00951(13) 0.24595(6) 0.92538(11) 0.0165(4) Uani 1 1 d U
H32 H 0.0465 0.2681 0.9504 0.020 Uiso 1 1 calc R
C33 C -0.01106(14) 0.21121(7) 0.99333(11) 0.0195(4) Uani 1 1 d U
H33A H 0.0507 0.1932 1.0143 0.023 Uiso 1 1 calc R
H33B H -0.0648 0.1883 0.9697 0.023 Uiso 1 1 calc R
C34 C -0.02468(15) 0.23797(7) 1.06533(12) 0.0239(4) Uani 1 1 d U
H34A H -0.0275 0.2147 1.1063 0.029 Uiso 1 1 calc R
H34B H 0.0319 0.2589 1.0921 0.029 Uiso 1 1 calc R
C35 C -0.11945(15) 0.26809(7) 1.03506(13) 0.0259(4) Uani 1 1 d U
H35A H -0.1766 0.2469 1.0139 0.031 Uiso 1 1 calc R
H35B H -0.1240 0.2862 1.0813 0.031 Uiso 1 1 calc R
C36 C -0.12034(15) 0.30285(7) 0.96675(13) 0.0239(4) Uani 1 1 d U
H36A H -0.0681 0.3266 0.9899 0.029 Uiso 1 1 calc R
H36B H -0.1833 0.3198 0.9455 0.029 Uiso 1 1 calc R
C37 C -0.10507(13) 0.27631(7) 0.89525(12) 0.0198(4) Uani 1 1 d U
H37A H -0.1020 0.2997 0.8547 0.024 Uiso 1 1 calc R
H37B H -0.1615 0.2553 0.8679 0.024 Uiso 1 1 calc R
C9 C 0.27632(12) 0.18831(6) 0.74972(10) 0.0139(3) Uani 1 1 d U
H9A H 0.3107 0.2133 0.7319 0.017 Uiso 1 1 calc R
H9B H 0.2852 0.1582 0.7248 0.017 Uiso 1 1 calc R
P3 P 0.33497(3) 0.182490(16) 0.86213(3) 0.01327(10) Uani 1 1 d U
C38 C 0.46812(13) 0.19467(7) 0.88333(11) 0.0169(4) Uani 1 1 d U
H38A H 0.4759 0.2290 0.8767 0.020 Uiso 1 1 calc R
H38B H 0.5066 0.1867 0.9410 0.020 Uiso 1 1 calc R
C39 C 0.51277(13) 0.16706(7) 0.82785(12) 0.0180(4) Uani 1 1 d U
H39 H 0.4579 0.1509 0.7839 0.022 Uiso 1 1 calc R
C40 C 0.56151(16) 0.20152(7) 0.78542(14) 0.0275(5) Uani 1 1 d U
H40A H 0.5129 0.2251 0.7531 0.033 Uiso 1 1 calc R
H40B H 0.6151 0.2188 0.8277 0.033 Uiso 1 1 calc R
C41 C 0.60262(18) 0.17476(9) 0.72822(15) 0.0360(6) Uani 1 1 d U
H41A H 0.5481 0.1606 0.6822 0.043 Uiso 1 1 calc R
H41B H 0.6363 0.1976 0.7054 0.043 Uiso 1 1 calc R
C42 C 0.67495(16) 0.13509(8) 0.77482(14) 0.0321(5) Uani 1 1 d U
H42A H 0.6958 0.1172 0.7361 0.039 Uiso 1 1 calc R
H42B H 0.7334 0.1495 0.8165 0.039 Uiso 1 1 calc R
C43 C 0.62642(16) 0.10074(8) 0.81679(14) 0.0278(5) Uani 1 1 d U
H43A H 0.6745 0.0768 0.8486 0.033 Uiso 1 1 calc R
H43B H 0.5719 0.0839 0.7747 0.033 Uiso 1 1 calc R
C44 C 0.58755(15) 0.12821(7) 0.87452(13) 0.0243(4) Uani 1 1 d U
H44A H 0.6428 0.1432 0.9188 0.029 Uiso 1 1 calc R
H44B H 0.5562 0.1057 0.8998 0.029 Uiso 1 1 calc R
C45 C 0.33470(13) 0.11595(6) 0.87624(11) 0.0155(4) Uani 1 1 d U
H45A H 0.2708 0.1041 0.8385 0.019 Uiso 1 1 calc R
H45B H 0.3844 0.1026 0.8576 0.019 Uiso 1 1 calc R
C46 C 0.35319(13) 0.09439(6) 0.96220(11) 0.0163(4) Uani 1 1 d U
H46 H 0.3091 0.1112 0.9843 0.020 Uiso 1 1 calc R
C47 C 0.45916(14) 0.09965(7) 1.02677(12) 0.0213(4) Uani 1 1 d U
H47A H 0.5051 0.0836 1.0067 0.026 Uiso 1 1 calc R
H47B H 0.4768 0.1336 1.0344 0.026 Uiso 1 1 calc R
C48 C 0.46807(15) 0.07761(8) 1.11030(12) 0.0263(4) Uani 1 1 d U
H48A H 0.5364 0.0800 1.1493 0.032 Uiso 1 1 calc R
H48B H 0.4270 0.0958 1.1328 0.032 Uiso 1 1 calc R
C49 C 0.43612(17) 0.02458(8) 1.10126(13) 0.0312(5) Uani 1 1 d U
H49A H 0.4825 0.0056 1.0857 0.037 Uiso 1 1 calc R
H49B H 0.4378 0.0127 1.1544 0.037 Uiso 1 1 calc R
C50 C 0.33197(16) 0.01835(7) 1.03570(13) 0.0277(5) Uani 1 1 d U
H50A H 0.2844 0.0335 1.0550 0.033 Uiso 1 1 calc R
H50B H 0.3162 -0.0158 1.0277 0.033 Uiso 1 1 calc R
C51 C 0.32320(15) 0.04086(7) 0.95292(12) 0.0215(4) Uani 1 1 d U
H51A H 0.2552 0.0379 0.9135 0.026 Uiso 1 1 calc R
H51B H 0.3654 0.0233 0.9307 0.026 Uiso 1 1 calc R
C1B C 0.93602(18) -0.00193(7) 0.41788(14) 0.0328(5) Uani 1 1 d U
H1B H 0.8929 -0.0033 0.3624 0.039 Uiso 1 1 calc R
C2B C 0.89830(17) 0.00067(8) 0.47996(15) 0.0332(5) Uani 1 1 d U
H2B H 0.8300 0.0011 0.4664 0.040 Uiso 1 1 calc R
C3B C 0.96274(18) 0.00257(8) 0.56237(15) 0.0339(5) Uani 1 1 d U
H3B H 0.9379 0.0043 0.6044 0.041 Uiso 1 1 calc R
C1C C 0.30413(16) 0.08984(7) 0.60118(13) 0.0273(5) Uani 1 1 d U
H1C H 0.2668 0.1165 0.5742 0.033 Uiso 1 1 calc R
C2C C 0.37933(16) 0.07295(8) 0.57842(13) 0.0286(5) Uani 1 1 d U
H2C H 0.3937 0.0886 0.5369 0.034 Uiso 1 1 calc R
C3C C 0.43380(17) 0.03255(8) 0.61734(14) 0.0321(5) Uani 1 1 d U
H3C H 0.4840 0.0209 0.6014 0.039 Uiso 1 1 calc R
C4C C 0.41303(17) 0.00975(8) 0.67982(13) 0.0314(5) Uani 1 1 d U
H4C H 0.4492 -0.0173 0.7060 0.038 Uiso 1 1 calc R
C5C C 0.33850(17) 0.02723(8) 0.70340(13) 0.0301(5) Uani 1 1 d U
H5C H 0.3249 0.0121 0.7458 0.036 Uiso 1 1 calc R
C6C C 0.28426(16) 0.06719(8) 0.66396(14) 0.0296(5) Uani 1 1 d U
H6C H 0.2341 0.0789 0.6798 0.036 Uiso 1 1 calc R
C1S C 0.24372(19) 0.10043(9) 1.20071(16) 0.0403(6) Uani 1 1 d U
H1S H 0.2514 0.1092 1.1517 0.048 Uiso 1 1 calc R
C2S C 0.32120(19) 0.07967(9) 1.26471(16) 0.0415(6) Uani 1 1 d U
H2S H 0.3816 0.0745 1.2592 0.050 Uiso 1 1 calc R
C3S C 0.30960(19) 0.06646(9) 1.33708(16) 0.0429(6) Uani 1 1 d U
H3S H 0.3622 0.0523 1.3802 0.052 Uiso 1 1 calc R
C4S C 0.22087(19) 0.07397(10) 1.34607(16) 0.0441(6) Uani 1 1 d U
H4S H 0.2134 0.0652 1.3951 0.053 Uiso 1 1 calc R
C5S C 0.14331(19) 0.09457(11) 1.28221(17) 0.0517(7) Uani 1 1 d U
H5S H 0.0829 0.0994 1.2878 0.062 Uiso 1 1 calc R
C6S C 0.1546(2) 0.10815(10) 1.20949(17) 0.0474(7) Uani 1 1 d U
H6S H 0.1021 0.1225 1.1666 0.057 Uiso 1 1 calc R

loop_
_atom_site_aniso_label
_atom_site_aniso_U_11
_atom_site_aniso_U_22
_atom_site_aniso_U_33
_atom_site_aniso_U_23
_atom_site_aniso_U_13
_atom_site_aniso_U_12
Fe1 0.01251(12) 0.01420(12) 0.01088(12) -0.00084(10) 0.00372(10) -0.00086(10)
N1 0.0169(8) 0.0198(8) 0.0150(8) -0.0010(6) 0.0049(6) -0.0031(6)
O1 0.0190(6) 0.0180(6) 0.0143(6) -0.0004(5) 0.0047(5) -0.0003(5)
O2 0.0180(6) 0.0174(6) 0.0145(6) -0.0004(5) 0.0054(5) 0.0009(5)
C52 0.0166(8) 0.0201(9) 0.0138(8) -0.0019(7) 0.0051(7) -0.0050(7)
C53 0.0377(12) 0.0340(12) 0.0158(10) 0.0007(9) 0.0097(9) 0.0026(10)
B1 0.0127(9) 0.0165(9) 0.0135(9) -0.0004(7) 0.0052(8) 0.0002(7)
C1 0.0109(8) 0.0151(8) 0.0149(8) 0.0010(7) 0.0031(7) 0.0036(7)
C2 0.0158(9) 0.0175(9) 0.0158(9) 0.0010(7) 0.0059(7) 0.0018(7)
C3 0.0190(9) 0.0192(9) 0.0205(10) -0.0067(8) 0.0024(8) 0.0016(7)
C4 0.0191(9) 0.0308(11) 0.0132(9) -0.0039(8) 0.0035(8) 0.0070(8)
C5 0.0172(9) 0.0279(10) 0.0146(9) 0.0040(8) 0.0068(7) 0.0036(8)
C6 0.0130(8) 0.0189(9) 0.0165(9) -0.0002(7) 0.0047(7) 0.0013(7)
C7 0.0138(8) 0.0171(8) 0.0124(8) 0.0004(7) 0.0054(7) 0.0010(7)
P1 0.0132(2) 0.0136(2) 0.0128(2) -0.00106(17) 0.00485(18) -0.00068(17)
C10 0.0159(8) 0.0164(9) 0.0168(9) 0.0000(7) 0.0066(7) 0.0008(7)
C11 0.0180(9) 0.0147(9) 0.0180(9) -0.0005(7) 0.0075(8) -0.0005(7)
C12 0.0207(9) 0.0207(10) 0.0239(10) -0.0027(8) 0.0097(8) 0.0021(8)
C13 0.0287(11) 0.0277(11) 0.0297(12) -0.0072(9) 0.0156(10) 0.0012(9)
C14 0.0308(11) 0.0263(11) 0.0238(11) -0.0076(8) 0.0126(9) -0.0023(9)
C15 0.0258(10) 0.0279(11) 0.0219(10) -0.0066(8) 0.0077(9) -0.0016(9)
C16 0.0201(9) 0.0233(10) 0.0207(10) -0.0057(8) 0.0081(8) -0.0025(8)
C17 0.0160(8) 0.0169(9) 0.0177(9) 0.0006(7) 0.0071(7) -0.0014(7)
C18 0.0154(8) 0.0160(9) 0.0163(9) 0.0009(7) 0.0062(7) -0.0006(7)
C19 0.0303(11) 0.0226(10) 0.0193(10) -0.0010(8) 0.0123(9) 0.0025(8)
C20 0.0413(13) 0.0353(12) 0.0193(10) 0.0039(9) 0.0162(10) 0.0076(10)
C21 0.0325(12) 0.0303(11) 0.0242(11) 0.0102(9) 0.0151(9) 0.0033(9)
C22 0.0320(11) 0.0188(10) 0.0231(11) 0.0046(8) 0.0109(9) 0.0016(8)
C23 0.0275(10) 0.0173(9) 0.0176(9) 0.0007(7) 0.0096(8) -0.0009(8)
C8 0.0136(8) 0.0154(8) 0.0123(8) -0.0012(7) 0.0041(7) -0.0001(7)
P2 0.0129(2) 0.0146(2) 0.0116(2) -0.00015(17) 0.00460(17) -0.00075(17)
C24 0.0148(8) 0.0151(8) 0.0143(9) -0.0002(7) 0.0052(7) -0.0006(7)
C25 0.0155(8) 0.0157(9) 0.0159(9) 0.0019(7) 0.0042(7) 0.0003(7)
C26 0.0305(11) 0.0234(10) 0.0189(10) -0.0013(8) 0.0105(9) -0.0090(8)
C27 0.0277(11) 0.0245(10) 0.0215(10) -0.0015(8) 0.0027(9) -0.0092(9)
C28 0.0260(11) 0.0227(10) 0.0302(11) -0.0003(8) 0.0096(9) -0.0098(8)
C29 0.0268(11) 0.0241(10) 0.0310(12) 0.0017(9) 0.0156(9) -0.0049(8)
C30 0.0221(10) 0.0189(9) 0.0198(10) 0.0003(7) 0.0098(8) -0.0026(7)
C31 0.0134(8) 0.0171(9) 0.0135(8) 0.0017(7) 0.0045(7) -0.0011(7)
C32 0.0147(8) 0.0177(9) 0.0175(9) -0.0004(7) 0.0067(7) -0.0012(7)
C33 0.0202(9) 0.0227(10) 0.0166(9) 0.0010(7) 0.0081(8) 0.0008(8)
C34 0.0278(10) 0.0279(11) 0.0195(10) -0.0003(8) 0.0130(9) 0.0021(8)
C35 0.0274(11) 0.0297(11) 0.0267(11) -0.0032(9) 0.0173(9) -0.0007(9)
C36 0.0238(10) 0.0227(10) 0.0289(11) -0.0036(8) 0.0141(9) 0.0021(8)
C37 0.0171(9) 0.0215(9) 0.0217(10) -0.0009(8) 0.0084(8) 0.0006(7)
C9 0.0150(8) 0.0153(8) 0.0116(8) 0.0002(7) 0.0053(7) 0.0001(7)
P3 0.0122(2) 0.0147(2) 0.0119(2) -0.00022(17) 0.00340(17) -0.00001(17)
C38 0.0129(8) 0.0188(9) 0.0174(9) -0.0001(7) 0.0041(7) 0.0003(7)
C39 0.0150(9) 0.0200(9) 0.0197(9) 0.0007(7) 0.0073(8) 0.0020(7)
C40 0.0323(11) 0.0240(10) 0.0323(12) 0.0072(9) 0.0192(10) 0.0068(9)
C41 0.0426(14) 0.0412(13) 0.0349(13) 0.0128(10) 0.0270(11) 0.0153(11)
C42 0.0313(12) 0.0392(13) 0.0336(12) 0.0094(10) 0.0211(10) 0.0114(10)
C43 0.0263(11) 0.0257(11) 0.0332(12) 0.0043(9) 0.0131(10) 0.0090(9)
C44 0.0220(10) 0.0288(11) 0.0232(10) 0.0061(8) 0.0096(9) 0.0053(8)
C45 0.0153(8) 0.0147(8) 0.0155(9) -0.0010(7) 0.0046(7) 0.0013(7)
C46 0.0166(9) 0.0153(8) 0.0150(9) 0.0010(7) 0.0038(7) 0.0021(7)
C47 0.0175(9) 0.0267(10) 0.0181(10) 0.0031(8) 0.0048(8) -0.0002(8)
C48 0.0214(10) 0.0373(12) 0.0164(10) 0.0042(9) 0.0027(8) 0.0011(9)
C49 0.0356(12) 0.0325(12) 0.0228(11) 0.0108(9) 0.0080(10) 0.0051(10)
C50 0.0347(12) 0.0221(10) 0.0235(11) 0.0068(8) 0.0079(9) -0.0027(9)
C51 0.0263(10) 0.0172(9) 0.0190(10) 0.0004(7) 0.0064(8) 0.0003(8)
C1B 0.0407(13) 0.0217(11) 0.0292(12) 0.0000(9) 0.0055(10) -0.0017(9)
C2B 0.0285(12) 0.0243(11) 0.0462(14) -0.0042(10) 0.0133(11) 0.0013(9)
C3B 0.0464(14) 0.0248(11) 0.0363(13) -0.0046(10) 0.0221(12) -0.0037(10)
C1C 0.0291(11) 0.0204(10) 0.0287(11) 0.0006(8) 0.0069(9) 0.0015(8)
C2C 0.0326(12) 0.0299(11) 0.0249(11) 0.0006(9) 0.0126(10) -0.0007(9)
C3C 0.0324(12) 0.0339(12) 0.0308(12) -0.0019(10) 0.0129(10) 0.0057(10)
C4C 0.0399(13) 0.0235(11) 0.0219(11) -0.0025(9) 0.0016(10) 0.0053(9)
C5C 0.0464(14) 0.0248(11) 0.0196(11) -0.0021(8) 0.0131(10) -0.0078(10)
C6C 0.0299(11) 0.0270(11) 0.0338(12) -0.0067(9) 0.0141(10) -0.0044(9)
C1S 0.0507(15) 0.0340(13) 0.0350(14) -0.0067(11) 0.0147(12) -0.0034(11)
C2S 0.0340(13) 0.0486(15) 0.0441(15) -0.0089(12) 0.0172(12) -0.0050(11)
C3S 0.0378(14) 0.0472(15) 0.0379(14) -0.0019(12) 0.0076(12) -0.0028(12)
C4S 0.0431(15) 0.0572(17) 0.0337(14) -0.0126(12) 0.0164(12) -0.0174(13)
C5S 0.0297(13) 0.077(2) 0.0466(16) -0.0322(15) 0.0120(12) -0.0023(13)
C6S 0.0463(15) 0.0469(15) 0.0374(14) -0.0161(12) 0.0027(12) 0.0114(12)

loop_
_atom_type_symbol
_atom_type_description
_atom_type_scat_dispersion_real
_atom_type_scat_dispersion_imag
_atom_type_scat_source
C C 0.0033 0.0016 'International Tables Vol C Tables 4.2.6.8 and 6.1.1.4'
H H 0.0000 0.0000 'International Tables Vol C Tables 4.2.6.8 and 6.1.1.4'
B B 0.0013 0.0007 'International Tables Vol C Tables 4.2.6.8 and 6.1.1.4'
N N 0.0061 0.0033 'International Tables Vol C Tables 4.2.6.8 and 6.1.1.4'
O O 0.0106 0.0060 'International Tables Vol C Tables 4.2.6.8 and 6.1.1.4'
P P 0.1023 0.0942 'International Tables Vol C Tables 4.2.6.8 and 6.1.1.4'
Fe Fe 0.3463 0.8444 'International Tables Vol C Tables 4.2.6.8 and 6.1.1.4'

loop_
_geom_angle_atom_site_label_1
_geom_angle_atom_site_label_2
_geom_angle_atom_site_label_3
_geom_angle
_geom_angle_site_symmetry_1
N1 Fe1 O2 82.48(6) .
N1 Fe1 O1 81.25(6) .
O2 Fe1 O1 62.55(5) .
N1 Fe1 P3 91.98(5) .
O2 Fe1 P3 164.19(4) .
O1 Fe1 P3 102.05(4) .
N1 Fe1 P1 94.81(5) .
O2 Fe1 P1 103.57(4) .
O1 Fe1 P1 165.87(4) .
P3 Fe1 P1 91.607(19) .
N1 Fe1 P2 176.00(5) .
O2 Fe1 P2 94.73(4) .
O1 Fe1 P2 94.93(4) .
P3 Fe1 P2 89.979(19) .
P1 Fe1 P2 88.616(19) .
N1 Fe1 C52 78.71(6) .
O2 Fe1 C52 31.31(5) .
O1 Fe1 C52 31.33(5) .
P3 Fe1 C52 133.07(5) .
P1 Fe1 C52 134.64(5) .
P2 Fe1 C52 97.41(4) .
Fe1 N1 H1N 122.4(13) .
Fe1 N1 H2N 107.6(13) .
H1N N1 H2N 106.5(18) .
Fe1 N1 H3N 109.6(13) .
H1N N1 H3N 108.1(18) .
H2N N1 H3N 100.4(18) .
C52 O1 Fe1 88.87(11) .
C52 O2 Fe1 89.84(10) .
O2 C52 O1 118.41(16) .
O2 C52 C53 119.88(17) .
O1 C52 C53 121.70(17) .
O2 C52 Fe1 58.85(9) .
O1 C52 Fe1 59.80(9) .
C53 C52 Fe1 173.90(14) .
C52 C53 H53A 109.5 .
C52 C53 H53B 109.5 .
H53A C53 H53B 109.5 .
C52 C53 H53C 109.5 .
H53A C53 H53C 109.5 .
H53B C53 H53C 109.5 .
C1 B1 C8 110.23(14) .
C1 B1 C7 111.70(14) .
C8 B1 C7 109.31(14) .
C1 B1 C9 104.65(13) .
C8 B1 C9 111.14(14) .
C7 B1 C9 109.75(14) .
C6 C1 C2 115.02(16) .
C6 C1 B1 121.41(15) .
C2 C1 B1 123.21(16) .
C3 C2 C1 122.72(17) .
C3 C2 H2 118.6 .
C1 C2 H2 118.6 .
C4 C3 C2 120.17(18) .
C4 C3 H3 119.9 .
C2 C3 H3 119.9 .
C3 C4 C5 119.11(17) .
C3 C4 H4 120.4 .
C5 C4 H4 120.4 .
C6 C5 C4 119.97(18) .
C6 C5 H5 120.0 .
C4 C5 H5 120.0 .
C5 C6 C1 123.01(17) .
C5 C6 H6 118.5 .
C1 C6 H6 118.5 .
B1 C7 P1 113.79(12) .
B1 C7 H7A 108.8 .
P1 C7 H7A 108.8 .
B1 C7 H7B 108.8 .
P1 C7 H7B 108.8 .
H7A C7 H7B 107.7 .
C7 P1 C17 102.90(8) .
C7 P1 C10 102.87(8) .
C17 P1 C10 101.62(8) .
C7 P1 Fe1 116.10(6) .
C17 P1 Fe1 114.57(6) .
C10 P1 Fe1 116.72(6) .
C11 C10 P1 120.09(13) .
C11 C10 H10A 107.3 .
P1 C10 H10A 107.3 .
C11 C10 H10B 107.3 .
P1 C10 H10B 107.3 .
H10A C10 H10B 106.9 .
C16 C11 C12 109.33(15) .
C16 C11 C10 114.64(15) .
C12 C11 C10 109.58(15) .
C16 C11 H11 107.7 .
C12 C11 H11 107.7 .
C10 C11 H11 107.7 .
C11 C12 C13 112.30(16) .
C11 C12 H12A 109.1 .
C13 C12 H12A 109.1 .
C11 C12 H12B 109.1 .
C13 C12 H12B 109.1 .
H12A C12 H12B 107.9 .
C14 C13 C12 112.21(17) .
C14 C13 H13A 109.2 .
C12 C13 H13A 109.2 .
C14 C13 H13B 109.2 .
C12 C13 H13B 109.2 .
H13A C13 H13B 107.9 .
C13 C14 C15 110.80(17) .
C13 C14 H14A 109.5 .
C15 C14 H14A 109.5 .
C13 C14 H14B 109.5 .
C15 C14 H14B 109.5 .
H14A C14 H14B 108.1 .
C14 C15 C16 110.99(17) .
C14 C15 H15A 109.4 .
C16 C15 H15A 109.4 .
C14 C15 H15B 109.4 .
C16 C15 H15B 109.4 .
H15A C15 H15B 108.0 .
C11 C16 C15 111.26(16) .
C11 C16 H16A 109.4 .
C15 C16 H16A 109.4 .
C11 C16 H16B 109.4 .
C15 C16 H16B 109.4 .
H16A C16 H16B 108.0 .
C18 C17 P1 118.66(12) .
C18 C17 H17A 107.6 .
P1 C17 H17A 107.6 .
C18 C17 H17B 107.6 .
P1 C17 H17B 107.6 .
H17A C17 H17B 107.1 .
C19 C18 C23 109.58(15) .
C19 C18 C17 110.97(15) .
C23 C18 C17 112.49(15) .
C19 C18 H18 107.9 .
C23 C18 H18 107.9 .
C17 C18 H18 107.9 .
C18 C19 C20 112.10(16) .
C18 C19 H19A 109.2 .
C20 C19 H19A 109.2 .
C18 C19 H19B 109.2 .
C20 C19 H19B 109.2 .
H19A C19 H19B 107.9 .
C21 C20 C19 110.82(17) .
C21 C20 H20A 109.5 .
C19 C20 H20A 109.5 .
C21 C20 H20B 109.5 .
C19 C20 H20B 109.5 .
H20A C20 H20B 108.1 .
C22 C21 C20 110.83(17) .
C22 C21 H21A 109.5 .
C20 C21 H21A 109.5 .
C22 C21 H21B 109.5 .
C20 C21 H21B 109.5 .
H21A C21 H21B 108.1 .
C21 C22 C23 111.66(16) .
C21 C22 H22A 109.3 .
C23 C22 H22A 109.3 .
C21 C22 H22B 109.3 .
C23 C22 H22B 109.3 .
H22A C22 H22B 107.9 .
C22 C23 C18 111.65(16) .
C22 C23 H23A 109.3 .
C18 C23 H23A 109.3 .
C22 C23 H23B 109.3 .
C18 C23 H23B 109.3 .
H23A C23 H23B 108.0 .
B1 C8 P2 115.21(12) .
B1 C8 H8A 108.5 .
P2 C8 H8A 108.5 .
B1 C8 H8B 108.5 .
P2 C8 H8B 108.5 .
H8A C8 H8B 107.5 .
C8 P2 C24 104.06(8) .
C8 P2 C31 100.37(8) .
C24 P2 C31 104.09(8) .
C8 P2 Fe1 114.87(6) .
C24 P2 Fe1 114.25(6) .
C31 P2 Fe1 117.34(6) .
C25 C24 P2 120.56(12) .
C25 C24 H24A 107.2 .
P2 C24 H24A 107.2 .
C25 C24 H24B 107.2 .
P2 C24 H24B 107.2 .
H24A C24 H24B 106.8 .
C30 C25 C26 109.33(15) .
C30 C25 C24 109.83(14) .
C26 C25 C24 113.29(15) .
C30 C25 H25 108.1 .
C26 C25 H25 108.1 .
C24 C25 H25 108.1 .
C27 C26 C25 111.91(16) .
C27 C26 H26A 109.2 .
C25 C26 H26A 109.2 .
C27 C26 H26B 109.2 .
C25 C26 H26B 109.2 .
H26A C26 H26B 107.9 .
C28 C27 C26 111.52(17) .
C28 C27 H27A 109.3 .
C26 C27 H27A 109.3 .
C28 C27 H27B 109.3 .
C26 C27 H27B 109.3 .
H27A C27 H27B 108.0 .
C27 C28 C29 111.59(17) .
C27 C28 H28A 109.3 .
C29 C28 H28A 109.3 .
C27 C28 H28B 109.3 .
C29 C28 H28B 109.3 .
H28A C28 H28B 108.0 .
C28 C29 C30 111.43(16) .
C28 C29 H29A 109.3 .
C30 C29 H29A 109.3 .
C28 C29 H29B 109.3 .
C30 C29 H29B 109.3 .
H29A C29 H29B 108.0 .
C29 C30 C25 112.10(16) .
C29 C30 H30A 109.2 .
C25 C30 H30A 109.2 .
C29 C30 H30B 109.2 .
C25 C30 H30B 109.2 .
H30A C30 H30B 107.9 .
C32 C31 P2 120.62(12) .
C32 C31 H31A 107.2 .
P2 C31 H31A 107.2 .
C32 C31 H31B 107.2 .
P2 C31 H31B 107.2 .
H31A C31 H31B 106.8 .
C33 C32 C31 113.59(15) .
C33 C32 C37 109.35(15) .
C31 C32 C37 110.70(15) .
C33 C32 H32 107.7 .
C31 C32 H32 107.7 .
C37 C32 H32 107.7 .
C32 C33 C34 111.71(16) .
C32 C33 H33A 109.3 .
C34 C33 H33A 109.3 .
C32 C33 H33B 109.3 .
C34 C33 H33B 109.3 .
H33A C33 H33B 107.9 .
C35 C34 C33 111.30(16) .
C35 C34 H34A 109.4 .
C33 C34 H34A 109.4 .
C35 C34 H34B 109.4 .
C33 C34 H34B 109.4 .
H34A C34 H34B 108.0 .
C36 C35 C34 110.75(16) .
C36 C35 H35A 109.5 .
C34 C35 H35A 109.5 .
C36 C35 H35B 109.5 .
C34 C35 H35B 109.5 .
H35A C35 H35B 108.1 .
C35 C36 C37 111.53(16) .
C35 C36 H36A 109.3 .
C37 C36 H36A 109.3 .
C35 C36 H36B 109.3 .
C37 C36 H36B 109.3 .
H36A C36 H36B 108.0 .
C36 C37 C32 112.14(16) .
C36 C37 H37A 109.2 .
C32 C37 H37A 109.2 .
C36 C37 H37B 109.2 .
C32 C37 H37B 109.2 .
H37A C37 H37B 107.9 .
B1 C9 P3 115.60(12) .
B1 C9 H9A 108.4 .
P3 C9 H9A 108.4 .
B1 C9 H9B 108.4 .
P3 C9 H9B 108.4 .
H9A C9 H9B 107.4 .
C9 P3 C45 101.88(8) .
C9 P3 C38 103.17(8) .
C45 P3 C38 101.97(8) .
C9 P3 Fe1 114.27(6) .
C45 P3 Fe1 116.45(6) .
C38 P3 Fe1 116.98(6) .
C39 C38 P3 115.90(13) .
C39 C38 H38A 108.3 .
P3 C38 H38A 108.3 .
C39 C38 H38B 108.3 .
P3 C38 H38B 108.3 .
H38A C38 H38B 107.4 .
C44 C39 C40 109.08(15) .
C44 C39 C38 113.56(15) .
C40 C39 C38 111.69(15) .
C44 C39 H39 107.4 .
C40 C39 H39 107.4 .
C38 C39 H39 107.4 .
C41 C40 C39 112.05(17) .
C41 C40 H40A 109.2 .
C39 C40 H40A 109.2 .
C41 C40 H40B 109.2 .
C39 C40 H40B 109.2 .
H40A C40 H40B 107.9 .
C42 C41 C40 111.44(18) .
C42 C41 H41A 109.3 .
C40 C41 H41A 109.3 .
C42 C41 H41B 109.3 .
C40 C41 H41B 109.3 .
H41A C41 H41B 108.0 .
C43 C42 C41 110.57(17) .
C43 C42 H42A 109.5 .
C41 C42 H42A 109.5 .
C43 C42 H42B 109.5 .
C41 C42 H42B 109.5 .
H42A C42 H42B 108.1 .
C42 C43 C44 110.87(17) .
C42 C43 H43A 109.5 .
C44 C43 H43A 109.5 .
C42 C43 H43B 109.5 .
C44 C43 H43B 109.5 .
H43A C43 H43B 108.1 .
C43 C44 C39 111.68(16) .
C43 C44 H44A 109.3 .
C39 C44 H44A 109.3 .
C43 C44 H44B 109.3 .
C39 C44 H44B 109.3 .
H44A C44 H44B 107.9 .
C46 C45 P3 120.39(12) .
C46 C45 H45A 107.2 .
P3 C45 H45A 107.2 .
C46 C45 H45B 107.2 .
P3 C45 H45B 107.2 .
H45A C45 H45B 106.9 .
C47 C46 C45 115.62(15) .
C47 C46 C51 109.63(15) .
C45 C46 C51 109.59(15) .
C47 C46 H46 107.2 .
C45 C46 H46 107.2 .
C51 C46 H46 107.2 .
C48 C47 C46 110.84(16) .
C48 C47 H47A 109.5 .
C46 C47 H47A 109.5 .
C48 C47 H47B 109.5 .
C46 C47 H47B 109.5 .
H47A C47 H47B 108.1 .
C49 C48 C47 111.80(17) .
C49 C48 H48A 109.3 .
C47 C48 H48A 109.3 .
C49 C48 H48B 109.3 .
C47 C48 H48B 109.3 .
H48A C48 H48B 107.9 .
C50 C49 C48 111.31(17) .
C50 C49 H49A 109.4 .
C48 C49 H49A 109.4 .
C50 C49 H49B 109.4 .
C48 C49 H49B 109.4 .
H49A C49 H49B 108.0 .
C49 C50 C51 111.27(17) .
C49 C50 H50A 109.4 .
C51 C50 H50A 109.4 .
C49 C50 H50B 109.4 .
C51 C50 H50B 109.4 .
H50A C50 H50B 108.0 .
C50 C51 C46 112.08(16) .
C50 C51 H51A 109.2 .
C46 C51 H51A 109.2 .
C50 C51 H51B 109.2 .
C46 C51 H51B 109.2 .
H51A C51 H51B 107.9 .
C3B C1B C2B 120.5(2) 3_756
C3B C1B H1B 119.8 3_756
C2B C1B H1B 119.8 .
C1B C2B C3B 119.6(2) .
C1B C2B H2B 120.2 .
C3B C2B H2B 120.2 .
C1B C3B C2B 119.9(2) 3_756
C1B C3B H3B 120.0 3_756
C2B C3B H3B 120.0 .
C2C C1C C6C 119.9(2) .
C2C C1C H1C 120.1 .
C6C C1C H1C 120.1 .
C1C C2C C3C 120.2(2) .
C1C C2C H2C 119.9 .
C3C C2C H2C 119.9 .
C4C C3C C2C 119.7(2) .
C4C C3C H3C 120.2 .
C2C C3C H3C 120.2 .
C3C C4C C5C 120.0(2) .
C3C C4C H4C 120.0 .
C5C C4C H4C 120.0 .
C6C C5C C4C 119.9(2) .
C6C C5C H5C 120.0 .
C4C C5C H5C 120.0 .
C1C C6C C5C 120.3(2) .
C1C C6C H6C 119.8 .
C5C C6C H6C 119.8 .
C2S C1S C6S 119.6(2) .
C2S C1S H1S 120.2 .
C6S C1S H1S 120.2 .
C1S C2S C3S 120.1(2) .
C1S C2S H2S 119.9 .
C3S C2S H2S 119.9 .
C4S C3S C2S 120.5(3) .
C4S C3S H3S 119.8 .
C2S C3S H3S 119.8 .
C5S C4S C3S 119.5(2) .
C5S C4S H4S 120.2 .
C3S C4S H4S 120.2 .
C4S C5S C6S 120.3(2) .
C4S C5S H5S 119.9 .
C6S C5S H5S 119.9 .
C1S C6S C5S 119.9(3) .
C1S C6S H6S 120.0 .
C5S C6S H6S 120.0 .

loop_
_geom_bond_atom_site_label_1
_geom_bond_atom_site_label_2
_geom_bond_distance
_geom_bond_site_symmetry_2
Fe1 N1 2.0603(16) .
Fe1 O2 2.0848(12) .
Fe1 O1 2.1058(13) .
Fe1 P3 2.2159(5) .
Fe1 P1 2.2333(5) .
Fe1 P2 2.2422(5) .
Fe1 C52 2.4360(18) .
N1 H1N 0.906(15) .
N1 H2N 0.893(15) .
N1 H3N 0.882(15) .
O1 C52 1.267(2) .
O2 C52 1.266(2) .
C52 C53 1.499(3) .
C53 H53A 0.9600 .
C53 H53B 0.9600 .
C53 H53C 0.9600 .
B1 C1 1.637(3) .
B1 C8 1.643(3) .
B1 C7 1.657(3) .
B1 C9 1.662(3) .
C1 C6 1.403(2) .
C1 C2 1.408(2) .
C2 C3 1.389(3) .
C2 H2 0.9300 .
C3 C4 1.383(3) .
C3 H3 0.9300 .
C4 C5 1.388(3) .
C4 H4 0.9300 .
C5 C6 1.388(3) .
C5 H5 0.9300 .
C6 H6 0.9300 .
C7 P1 1.8358(18) .
C7 H7A 0.9700 .
C7 H7B 0.9700 .
P1 C17 1.8570(18) .
P1 C10 1.8623(18) .
C10 C11 1.539(2) .
C10 H10A 0.9700 .
C10 H10B 0.9700 .
C11 C16 1.528(3) .
C11 C12 1.528(2) .
C11 H11 0.9800 .
C12 C13 1.530(3) .
C12 H12A 0.9700 .
C12 H12B 0.9700 .
C13 C14 1.518(3) .
C13 H13A 0.9700 .
C13 H13B 0.9700 .
C14 C15 1.526(3) .
C14 H14A 0.9700 .
C14 H14B 0.9700 .
C15 C16 1.533(3) .
C15 H15A 0.9700 .
C15 H15B 0.9700 .
C16 H16A 0.9700 .
C16 H16B 0.9700 .
C17 C18 1.551(2) .
C17 H17A 0.9700 .
C17 H17B 0.9700 .
C18 C19 1.525(3) .
C18 C23 1.535(3) .
C18 H18 0.9800 .
C19 C20 1.529(3) .
C19 H19A 0.9700 .
C19 H19B 0.9700 .
C20 C21 1.527(3) .
C20 H20A 0.9700 .
C20 H20B 0.9700 .
C21 C22 1.522(3) .
C21 H21A 0.9700 .
C21 H21B 0.9700 .
C22 C23 1.524(3) .
C22 H22A 0.9700 .
C22 H22B 0.9700 .
C23 H23A 0.9700 .
C23 H23B 0.9700 .
C8 P2 1.8290(17) .
C8 H8A 0.9700 .
C8 H8B 0.9700 .
P2 C24 1.8510(18) .
P2 C31 1.8575(17) .
C24 C25 1.540(2) .
C24 H24A 0.9700 .
C24 H24B 0.9700 .
C25 C30 1.529(2) .
C25 C26 1.530(3) .
C25 H25 0.9800 .
C26 C27 1.529(3) .
C26 H26A 0.9700 .
C26 H26B 0.9700 .
C27 C28 1.516(3) .
C27 H27A 0.9700 .
C27 H27B 0.9700 .
C28 C29 1.520(3) .
C28 H28A 0.9700 .
C28 H28B 0.9700 .
C29 C30 1.527(3) .
C29 H29A 0.9700 .
C29 H29B 0.9700 .
C30 H30A 0.9700 .
C30 H30B 0.9700 .
C31 C32 1.532(2) .
C31 H31A 0.9700 .
C31 H31B 0.9700 .
C32 C33 1.528(2) .
C32 C37 1.537(2) .
C32 H32 0.9800 .
C33 C34 1.528(3) .
C33 H33A 0.9700 .
C33 H33B 0.9700 .
C34 C35 1.525(3) .
C34 H34A 0.9700 .
C34 H34B 0.9700 .
C35 C36 1.522(3) .
C35 H35A 0.9700 .
C35 H35B 0.9700 .
C36 C37 1.528(3) .
C36 H36A 0.9700 .
C36 H36B 0.9700 .
C37 H37A 0.9700 .
C37 H37B 0.9700 .
C9 P3 1.8162(17) .
C9 H9A 0.9700 .
C9 H9B 0.9700 .
P3 C45 1.8577(18) .
P3 C38 1.8608(18) .
C38 C39 1.551(2) .
C38 H38A 0.9700 .
C38 H38B 0.9700 .
C39 C44 1.526(3) .
C39 C40 1.532(3) .
C39 H39 0.9800 .
C40 C41 1.529(3) .
C40 H40A 0.9700 .
C40 H40B 0.9700 .
C41 C42 1.524(3) .
C41 H41A 0.9700 .
C41 H41B 0.9700 .
C42 C43 1.523(3) .
C42 H42A 0.9700 .
C42 H42B 0.9700 .
C43 C44 1.526(3) .
C43 H43A 0.9700 .
C43 H43B 0.9700 .
C44 H44A 0.9700 .
C44 H44B 0.9700 .
C45 C46 1.533(2) .
C45 H45A 0.9700 .
C45 H45B 0.9700 .
C46 C47 1.532(2) .
C46 C51 1.535(3) .
C46 H46 0.9800 .
C47 C48 1.532(3) .
C47 H47A 0.9700 .
C47 H47B 0.9700 .
C48 C49 1.529(3) .
C48 H48A 0.9700 .
C48 H48B 0.9700 .
C49 C50 1.522(3) .
C49 H49A 0.9700 .
C49 H49B 0.9700 .
C50 C51 1.526(3) .
C50 H50A 0.9700 .
C50 H50B 0.9700 .
C51 H51A 0.9700 .
C51 H51B 0.9700 .
C1B C3B 1.380(3) 3_756
C1B C2B 1.383(3) .
C1B H1B 0.9300 .
C2B C3B 1.383(3) .
C2B H2B 0.9300 .
C3B C1B 1.380(3) 3_756
C3B H3B 0.9300 .
C1C C2C 1.377(3) .
C1C C6C 1.378(3) .
C1C H1C 0.9300 .
C2C C3C 1.389(3) .
C2C H2C 0.9300 .
C3C C4C 1.383(3) .
C3C H3C 0.9300 .
C4C C5C 1.383(3) .
C4C H4C 0.9300 .
C5C C6C 1.380(3) .
C5C H5C 0.9300 .
C6C H6C 0.9300 .
C1S C2S 1.374(3) .
C1S C6S 1.378(4) .
C1S H1S 0.9300 .
C2S C3S 1.378(3) .
C2S H2S 0.9300 .
C3S C4S 1.373(3) .
C3S H3S 0.9300 .
C4S C5S 1.371(4) .
C4S H4S 0.9300 .
C5S C6S 1.384(4) .
C5S H5S 0.9300 .
C6S H6S 0.9300 .
